data_7100322
loop_
_publ_author_name
'Takayuki Ishida'
'Yasuko Kobayashi'
'Takashi Nogami'
'Sohei Ueki'

_publ_section_title
;
The first A2B2-heterometal ferrimagnetic chain.
Structures and magnetic properties of polymeric [Gd2Cu2]n and the
corresponding monomer
;
_journal_name_full 'Chemical Communications'
_journal_paper_doi 10.1039/b511361j
_journal_year 2005
_chemical_formula_moiety 'C20 H22 Cu F12 Gd N4 O10 '
_chemical_formula_sum 'C20 H22 Cu F12 Gd N4 O10'
_chemical_formula_weight 927.19
_space_group_IT_number 2
_space_group_name_Hall '-P 1'
_space_group_name_H-M_alt 'P -1'
_symmetry_cell_setting triclinic
_symmetry_Int_Tables_number 2
_symmetry_space_group_name_Hall '-P 1'
_symmetry_space_group_name_H-M 'P -1'
_cell_angle_alpha 71.78(6)
_cell_angle_beta 75.76(6)
_cell_angle_gamma 84.77(6)
_cell_formula_units_Z 2
_cell_length_a 10.556(7)
_cell_length_b 11.115(9)
_cell_length_c 14.15(1)
_cell_measurement_temperature 95.
_cell_volume 1527(1)
_exptl_crystal_density_diffrn 2.015
_cod_original_sg_symbol_H-M 'P -1 '
_cod_original_formula_sum 'C20 H22 Cu F12 Gd N4 O10 '
_cod_database_code 7100322

loop_
_symmetry_equiv_pos_as_xyz
x,y,z
-x,-y,-z

loop_
_atom_site_label
_atom_site_type_symbol
_atom_site_fract_x
_atom_site_fract_y
_atom_site_fract_z
_atom_site_U_iso_or_equiv
_atom_site_adp_type
_atom_site_occupancy
_atom_site_symmetry_multiplicity
_atom_site_calc_flag
_atom_site_refinement_flags
_atom_site_disorder_assembly
_atom_site_disorder_group
Gd(1) Gd 0.90082(3) 0.45300(3) 0.14710(3) 0.0165(1) Uani 1.00 1 d . . .
Cu(1) Cu 0.92879(9) 0.83374(9) 0.02846(7) 0.0184(2) Uani 1.00 1 d . . .
F(1) F 0.4269(7) 0.5620(8) 0.1860(7) 0.064(2) Uani 1.00 1 d . . .
F(2) F 0.5105(7) 0.7420(7) 0.1069(5) 0.053(2) Uani 1.00 1 d . . .
F(3) F 0.4121(6) 0.7024(8) 0.2645(5) 0.060(2) Uani 1.00 1 d . . .
F(4) F 0.8525(9) 0.500(1) 0.4907(6) 0.089(3) Uani 1.00 1 d . . .
F(5) F 0.791(1) 0.680(1) 0.4437(8) 0.112(5) Uani 1.00 1 d . . .
F(6) F 0.6493(8) 0.553(1) 0.5220(5) 0.075(3) Uani 1.00 1 d . . .
F(7) F 1.1824(7) 0.1102(6) 0.3448(5) 0.049(2) Uani 1.00 1 d . . .
F(8) F 1.1844(8) 0.2877(6) 0.3718(6) 0.057(2) Uani 1.00 1 d . . .
F(9) F 1.0778(9) 0.1316(8) 0.4892(5) 0.065(2) Uani 1.00 1 d . . .
F(10) F 0.528(1) 0.193(2) 0.389(1) 0.136(5) Uani 1.00 1 d . . .
F(11) F 0.573(1) 0.249(1) 0.491(1) 0.144(6) Uani 1.00 1 d . . .
F(12) F 0.630(1) 0.070(1) 0.495(1) 0.146(4) Uani 1.00 1 d . . .
O(1) O 1.0613(5) 0.5972(5) 0.1304(4) 0.020(1) Uani 1.00 1 d . . .
O(2) O 0.8992(6) 1.0652(5) 0.0891(5) 0.025(1) Uani 1.00 1 d . . .
O(3) O 0.9203(5) 0.5977(5) -0.0252(4) 0.017(1) Uani 1.00 1 d . . .
O(4) O 0.7442(6) 1.0528(6) -0.0215(5) 0.029(2) Uani 1.00 1 d . . .
O(5) O 0.7023(6) 0.5690(6) 0.1558(4) 0.024(1) Uani 1.00 1 d . . .
O(6) O 0.8506(6) 0.5107(6) 0.3041(4) 0.025(1) Uani 1.00 1 d . . .
O(7) O 1.0194(7) 0.3032(6) 0.2507(4) 0.028(2) Uani 1.00 1 d . . .
O(8) O 0.7493(7) 0.3016(7) 0.2749(5) 0.034(2) Uani 1.00 1 d . . .
O(9) O 0.8020(6) 0.3497(6) 0.0600(4) 0.022(1) Uani 1.00 1 d . . .
O(10) O 0.700(4) 0.051(3) 0.265(3) 0.31(2) Uani 1.00 1 d . . .
N(1) N 1.0163(7) 0.7156(6) 0.1311(5) 0.020(2) Uani 1.00 1 d . . .
N(2) N 0.9375(7) 0.9417(6) 0.1131(5) 0.022(2) Uani 1.00 1 d . . .
N(3) N 0.8732(6) 0.7188(6) -0.0352(5) 0.017(1) Uani 1.00 1 d . . .
N(4) N 0.7823(7) 0.9335(6) -0.0267(5) 0.024(2) Uani 1.00 1 d . . .
C(1) C 1.096(1) 0.6836(9) 0.2874(7) 0.032(2) Uani 1.00 1 d . . .
C(2) C 1.0313(8) 0.7582(8) 0.2018(6) 0.023(2) Uani 1.00 1 d . . .
C(3) C 0.9862(9) 0.8908(8) 0.1911(6) 0.025(2) Uani 1.00 1 d . . .
C(4) C 1.003(1) 0.9594(9) 0.2625(7) 0.036(3) Uani 1.00 1 d . . .
C(5) C 0.6983(9) 0.6680(9) -0.1040(7) 0.028(2) Uani 1.00 1 d . . .
C(6) C 0.7712(8) 0.7523(7) -0.0721(6) 0.022(2) Uani 1.00 1 d . . .
C(7) C 0.7221(8) 0.8832(8) -0.0736(6) 0.024(2) Uani 1.00 1 d . . .
C(8) C 0.6145(9) 0.9453(9) -0.1228(8) 0.032(2) Uani 1.00 1 d . . .
C(9) C 0.492(1) 0.649(1) 0.1976(8) 0.038(3) Uani 1.00 1 d . . .
C(10) C 0.6203(9) 0.5997(8) 0.2259(7) 0.027(2) Uani 1.00 1 d . . .
C(11) C 0.6335(9) 0.593(1) 0.3228(7) 0.030(2) Uani 1.00 1 d . . .
C(12) C 0.7490(9) 0.5491(9) 0.3533(7) 0.027(2) Uani 1.00 1 d . . .
C(13) C 0.758(1) 0.555(2) 0.4586(9) 0.055(4) Uani 1.00 1 d . . .
C(14) C 1.109(1) 0.191(1) 0.3880(7) 0.041(3) Uani 1.00 1 d . . .
C(15) C 0.989(1) 0.2341(8) 0.3424(7) 0.031(2) Uani 1.00 1 d . . .
C(16) C 0.866(1) 0.1936(9) 0.4013(7) 0.038(3) Uani 1.00 1 d . . .
C(17) C 0.756(1) 0.2283(9) 0.3605(7) 0.038(3) Uani 1.00 1 d . . .
C(18) C 0.622(2) 0.171(2) 0.430(1) 0.075(5) Uani 1.00 1 d . . .
C(19) C 0.670(1) 0.313(1) 0.0750(8) 0.038(3) Uani 1.00 1 d . . .
C(20) C 0.646(5) -0.071(3) 0.296(4) 0.21(2) Uani 1.00 1 d . . .
H(1) H 1.049(1) 0.6081(9) 0.3258(7) 0.041(3) Uiso 1.00 1 c . . .
H(2) H 1.183(1) 0.6627(9) 0.2588(7) 0.041(3) Uiso 1.00 1 c . . .
H(3) H 1.097(1) 0.7334(9) 0.3310(7) 0.041(3) Uiso 1.00 1 c . . .
H(4) H 1.041(1) 0.9035(9) 0.3144(7) 0.045(3) Uiso 1.00 1 c . . .
H(5) H 1.058(1) 1.0297(9) 0.2259(7) 0.045(3) Uiso 1.00 1 c . . .
H(6) H 0.920(1) 0.9884(9) 0.2927(7) 0.045(3) Uiso 1.00 1 c . . .
H(7) H 0.6266(9) 0.7136(9) -0.1288(7) 0.035(3) Uiso 1.00 1 c . . .
H(8) H 0.7553(9) 0.6399(9) -0.1565(7) 0.035(3) Uiso 1.00 1 c . . .
H(9) H 0.6669(9) 0.5969(9) -0.0470(7) 0.035(3) Uiso 1.00 1 c . . .
H(10) H 0.6451(9) 1.0209(9) -0.1753(8) 0.040(3) Uiso 1.00 1 c . . .
H(11) H 0.5853(9) 0.8893(9) -0.1515(8) 0.039(3) Uiso 1.00 1 c . . .
H(12) H 0.5442(9) 0.9651(9) -0.0732(8) 0.039(3) Uiso 1.00 1 c . . .
H(13) H 0.5626(9) 0.619(1) 0.3688(7) 0.036(3) Uiso 1.00 1 c . . .
H(14) H 0.857(1) 0.1411(9) 0.4699(7) 0.042(3) Uiso 1.00 1 c . . .
H(15) H 0.614(1) 0.386(1) 0.0676(8) 0.049(3) Uiso 1.00 1 c . . .
H(16) H 0.666(1) 0.273(1) 0.0255(8) 0.049(3) Uiso 1.00 1 c . . .
H(17) H 0.643(1) 0.255(1) 0.1416(8) 0.049(3) Uiso 1.00 1 c . . .
H(18) H 0.8614(6) 0.3292(6) 0.0046(4) 0.027(2) Uiso 1.00 1 c . . .
H(19) H 0.5565 -0.0683 0.3305 0.2533 Uiso 1.00 1 c . . .
H(20) H 0.6520 -0.0985 0.2380 0.2533 Uiso 1.00 1 c . . .
H(21) H 0.6925 -0.1292 0.3414 0.2533 Uiso 1.00 1 c . . .
H(22) H 0.6935 0.0777 0.3237 0.3661 Uiso 1.00 1 c . . .

loop_
_atom_site_aniso_label
_atom_site_aniso_U_11
_atom_site_aniso_U_22
_atom_site_aniso_U_33
_atom_site_aniso_U_12
_atom_site_aniso_U_13
_atom_site_aniso_U_23
Gd(1) 0.0181(3) 0.0146(3) 0.0160(3) -0.0004(1) -0.0022(1) -0.0046(1)
Cu(1) 0.0229(5) 0.0140(5) 0.0188(5) 0.0004(4) -0.0043(4) -0.0060(4)
F(1) 0.040(4) 0.070(5) 0.094(6) -0.001(4) -0.031(4) -0.029(4)
F(2) 0.041(3) 0.060(4) 0.044(4) 0.021(3) -0.009(3) -0.003(3)
F(3) 0.035(3) 0.100(6) 0.048(4) 0.024(4) -0.006(3) -0.037(4)
F(4) 0.075(6) 0.16(1) 0.037(4) 0.051(6) -0.030(4) -0.042(5)
F(5) 0.16(1) 0.13(1) 0.073(6) -0.050(9) -0.020(7) -0.059(7)
F(6) 0.052(4) 0.143(9) 0.032(3) 0.012(5) -0.001(3) -0.039(4)
F(7) 0.061(4) 0.045(4) 0.055(4) 0.018(3) -0.033(3) -0.025(3)
F(8) 0.095(6) 0.035(3) 0.056(4) -0.003(4) -0.047(4) -0.012(3)
F(9) 0.096(6) 0.067(5) 0.025(3) 0.003(4) -0.025(4) 0.004(3)
F(10) 0.084(8) 0.17(1) 0.092(9) -0.057(9) 0.013(7) 0.037(9)
F(11) 0.12(1) 0.13(1) 0.14(1) -0.001(9) 0.065(9) -0.04(1)
F(12) 0.083(7) 0.099(9) 0.15(1) -0.015(6) 0.032(7) 0.075(8)
O(1) 0.020(3) 0.017(3) 0.024(3) 0.000(2) -0.005(2) -0.008(2)
O(2) 0.031(3) 0.013(3) 0.027(3) -0.001(2) 0.000(2) -0.007(2)
O(3) 0.019(3) 0.012(2) 0.019(2) 0.002(2) -0.004(2) -0.005(2)
O(4) 0.036(3) 0.014(3) 0.036(3) 0.005(2) -0.005(3) -0.009(2)
O(5) 0.025(3) 0.026(3) 0.021(3) 0.003(2) -0.003(2) -0.009(2)
O(6) 0.023(3) 0.029(3) 0.024(3) -0.001(2) -0.002(2) -0.011(2)
O(7) 0.040(4) 0.022(3) 0.017(3) 0.003(3) -0.004(2) -0.003(2)
O(8) 0.037(4) 0.035(4) 0.027(3) -0.016(3) 0.002(3) -0.006(3)
O(9) 0.021(3) 0.022(3) 0.023(3) -0.006(2) 0.000(2) -0.009(2)
O(10) 0.28(4) 0.20(3) 0.39(5) -0.08(3) 0.16(4) -0.18(3)
N(1) 0.024(3) 0.014(3) 0.021(3) -0.000(3) -0.002(3) -0.004(2)
N(2) 0.031(4) 0.014(3) 0.019(3) -0.005(3) 0.002(3) -0.007(3)
N(3) 0.018(3) 0.015(3) 0.018(3) 0.003(2) -0.003(2) -0.005(2)
N(4) 0.026(4) 0.015(3) 0.027(3) 0.003(3) -0.002(3) -0.007(3)
C(1) 0.037(5) 0.031(5) 0.033(5) -0.000(4) -0.018(4) -0.011(4)
C(2) 0.027(4) 0.020(4) 0.023(4) -0.006(3) -0.005(3) -0.006(3)
C(3) 0.033(4) 0.023(4) 0.020(4) -0.009(3) -0.002(3) -0.008(3)
C(4) 0.055(6) 0.028(5) 0.029(5) -0.007(4) -0.010(4) -0.013(4)
C(5) 0.024(4) 0.028(4) 0.035(5) 0.003(3) -0.014(4) -0.012(4)
C(6) 0.028(4) 0.015(4) 0.022(4) -0.000(3) -0.004(3) -0.005(3)
C(7) 0.024(4) 0.019(4) 0.026(4) 0.002(3) -0.004(3) -0.004(3)
C(8) 0.031(5) 0.027(5) 0.040(5) 0.011(4) -0.017(4) -0.010(4)
C(9) 0.027(5) 0.044(6) 0.038(5) 0.005(4) -0.002(4) -0.013(4)
C(10) 0.024(4) 0.024(4) 0.029(4) -0.001(3) -0.001(3) -0.007(3)
C(11) 0.025(4) 0.041(5) 0.026(4) 0.001(4) 0.000(3) -0.015(4)
C(12) 0.025(4) 0.031(4) 0.025(4) -0.003(3) -0.001(3) -0.013(3)
C(13) 0.039(6) 0.10(1) 0.037(6) 0.009(7) -0.003(5) -0.042(7)
C(14) 0.068(7) 0.033(5) 0.023(4) 0.006(5) -0.019(5) -0.004(4)
C(15) 0.054(6) 0.019(4) 0.020(4) 0.006(4) -0.007(4) -0.006(3)
C(16) 0.059(7) 0.027(5) 0.020(4) -0.001(4) -0.001(4) -0.002(4)
C(17) 0.056(6) 0.026(5) 0.026(4) -0.011(4) 0.004(4) -0.005(4)
C(18) 0.07(1) 0.10(1) 0.035(6) -0.049(9) 0.001(6) 0.012(7)
C(19) 0.030(5) 0.050(6) 0.042(5) -0.015(4) -0.005(4) -0.022(5)
C(20) 0.24(5) 0.08(2) 0.26(5) -0.07(2) 0.00(4) -0.01(2)

loop_
_geom_bond_atom_site_label_1
_geom_bond_atom_site_label_2
_geom_bond_distance
_geom_bond_publ_flag
_geom_bond_site_symmetry_1
_geom_bond_site_symmetry_2
Gd(1) O(1) 2.357(6) yes . .
Gd(1) O(3) 2.435(5) yes . .
Gd(1) O(5) 2.355(6) yes . .
Gd(1) O(6) 2.424(7) yes . .
Gd(1) O(7) 2.341(6) yes . .
Gd(1) O(8) 2.414(6) yes . .
Gd(1) O(9) 2.380(7) yes . .
Cu(1) N(1) 1.982(7) yes . .
Cu(1) N(2) 1.964(8) yes . .
Cu(1) N(3) 1.976(8) yes . .
Cu(1) N(4) 1.992(7) yes . .
F(1) C(9) 1.31(2) yes . .
F(2) C(9) 1.35(1) yes . .
F(3) C(9) 1.35(1) yes . .
F(4) C(13) 1.23(2) yes . .
F(5) C(13) 1.41(2) yes . .
F(6) C(13) 1.27(1) yes . .
F(7) C(14) 1.33(1) yes . .
F(8) C(14) 1.32(1) yes . .
F(9) C(14) 1.35(1) yes . .
F(10) C(18) 1.23(2) yes . .
F(11) C(18) 1.39(3) yes . .
F(12) C(18) 1.22(2) yes . .
O(1) N(1) 1.360(9) yes . .
O(2) N(2) 1.356(9) yes . .
O(3) N(3) 1.369(8) yes . .
O(4) N(4) 1.37(1) yes . .
O(5) C(10) 1.26(1) yes . .
O(6) C(12) 1.25(1) yes . .
O(7) C(15) 1.262(9) yes . .
O(8) C(17) 1.24(1) yes . .
O(9) C(19) 1.43(1) yes . .
O(9) H(18) 0.950(8) no . .
O(10) C(20) 1.41(5) yes . .
O(10) H(22) 0.95(5) no . .
N(1) C(2) 1.28(1) yes . .
N(2) C(3) 1.28(1) yes . .
N(3) C(6) 1.29(1) yes . .
N(4) C(7) 1.29(1) yes . .
C(1) C(2) 1.51(1) yes . .
C(1) H(1) 0.95(1) no . .
C(1) H(2) 0.95(1) no . .
C(1) H(3) 0.95(2) no . .
C(2) C(3) 1.48(1) yes . .
C(3) C(4) 1.49(2) yes . .
C(4) H(4) 0.95(1) no . .
C(4) H(5) 0.95(1) no . .
C(4) H(6) 0.95(1) no . .
C(5) C(6) 1.50(2) yes . .
C(5) H(7) 0.95(1) no . .
C(5) H(8) 0.95(1) no . .
C(5) H(9) 0.95(1) no . .
C(6) C(7) 1.49(1) yes . .
C(7) C(8) 1.48(1) yes . .
C(8) H(10) 0.95(1) no . .
C(8) H(11) 0.95(2) no . .
C(8) H(12) 0.95(1) no . .
C(9) C(10) 1.51(1) yes . .
C(10) C(11) 1.39(1) yes . .
C(11) C(12) 1.39(1) yes . .
C(11) H(13) 0.95(1) no . .
C(12) C(13) 1.53(2) yes . .
C(14) C(15) 1.54(2) yes . .
C(15) C(16) 1.38(1) yes . .
C(16) C(17) 1.40(2) yes . .
C(16) H(14) 0.95(1) no . .
C(17) C(18) 1.56(2) yes . .
C(19) H(15) 0.95(2) no . .
C(19) H(16) 0.95(2) no . .
C(19) H(17) 0.95(1) no . .
C(20) H(19) 0.95(4) no . .
C(20) H(20) 0.95(5) no . .
C(20) H(21) 0.95(4) no . .
